data_7156955
loop_
_publ_author_name
'Li, Chengqiu'
'Long, Pingliang'
'Wu, Haopeng'
'Yin, Hongquan'
'Chen, Fu-Xue'

_publ_section_title
;
 N-Thiocyanato-dibenzenesulfonimide: a new electrophilic thiocyanating
 reagent with enhanced reactivity.
;
_journal_issue 30
_journal_name_full 'Organic &amp; biomolecular chemistry'
_journal_page_first 7131
_journal_page_last 7134
_journal_paper_doi 10.1039/c9ob01340g
_journal_volume 17
_journal_year 2019
_chemical_formula_sum 'C13 H10 N2 O4 S3'
_chemical_formula_weight 354.41
_space_group_crystal_system monoclinic
_space_group_IT_number 14
_space_group_name_Hall '-P 2ybc'
_space_group_name_H-M_alt 'P 1 21/c 1'
_symmetry_space_group_name_Hall '-P 2ybc'
_symmetry_space_group_name_H-M 'P 1 21/c 1'
_atom_sites_solution_hydrogens geom
_audit_creation_method SHELXL-2014
_audit_update_record
;
2019-05-30 deposited with the CCDC.    2019-07-05 downloaded from the CCDC.
;
_cell_angle_alpha 90
_cell_angle_beta 105.100(4)
_cell_angle_gamma 90
_cell_formula_units_Z 4
_cell_length_a 11.5057(16)
_cell_length_b 9.9709(14)
_cell_length_c 13.652(2)
_cell_measurement_reflns_used 9918
_cell_measurement_temperature 296(2)
_cell_measurement_theta_max 24.75
_cell_measurement_theta_min 2.56
_cell_volume 1512.1(4)
_computing_structure_refinement 'SHELXL-2014 (Sheldrick, 2014)'
_diffrn_ambient_temperature 296(2)
_diffrn_measured_fraction_theta_full 0.948
_diffrn_measured_fraction_theta_max 0.997
_diffrn_measurement_device_type 'Bruker APEX-II CCD'
_diffrn_measurement_method '\f and \w scans'
_diffrn_radiation_type MoK\a
_diffrn_radiation_wavelength 0.71073
_diffrn_reflns_av_R_equivalents 0.0206
_diffrn_reflns_av_unetI/netI 0.0134
_diffrn_reflns_Laue_measured_fraction_full 0.948
_diffrn_reflns_Laue_measured_fraction_max 0.997
_diffrn_reflns_limit_h_max 13
_diffrn_reflns_limit_h_min -13
_diffrn_reflns_limit_k_max 11
_diffrn_reflns_limit_k_min -11
_diffrn_reflns_limit_l_max 16
_diffrn_reflns_limit_l_min -16
_diffrn_reflns_number 13844
_diffrn_reflns_point_group_measured_fraction_full 0.948
_diffrn_reflns_point_group_measured_fraction_max 0.997
_diffrn_reflns_theta_full 25.242
_diffrn_reflns_theta_max 24.767
_diffrn_reflns_theta_min 2.561
_exptl_absorpt_coefficient_mu 0.508
_exptl_crystal_density_diffrn 1.557
_exptl_crystal_description block
_exptl_crystal_F_000 728
_refine_diff_density_max 0.331
_refine_diff_density_min -0.377
_refine_diff_density_rms 0.053
_refine_ls_extinction_method none
_refine_ls_goodness_of_fit_ref 1.053
_refine_ls_hydrogen_treatment constr
_refine_ls_matrix_type full
_refine_ls_number_parameters 199
_refine_ls_number_reflns 2588
_refine_ls_number_restraints 0
_refine_ls_restrained_S_all 1.053
_refine_ls_R_factor_all 0.0258
_refine_ls_R_factor_gt 0.0243
_refine_ls_shift/su_max 0.001
_refine_ls_shift/su_mean 0.000
_refine_ls_structure_factor_coef Fsqd
_refine_ls_weighting_details 'w=1/[\s^2^(Fo^2^)+(0.0340P)^2^+0.9855P] where P=(Fo^2^+2Fc^2^)/3'
_refine_ls_weighting_scheme calc
_refine_ls_wR_factor_gt 0.0651
_refine_ls_wR_factor_ref 0.0664
_reflns_Friedel_coverage 0.000
_reflns_number_gt 2446
_reflns_number_total 2588
_reflns_threshold_expression 'I > 2\s(I)'
_cod_data_source_file c9ob01340g2.cif
_cod_data_source_block lcq137
_cod_depositor_comments 'Adding full bibliography for 7156955.cif.'
_cod_database_code 7156955
_shelx_space_group_comment
;
The symmetry employed for this shelxl refinement is uniquely defined
by the following loop, which should always be used as a source of
symmetry information in preference to the above space-group names.
They are only intended as comments.
;
_shelxl_version_number 2014-3

loop_
_space_group_symop_operation_xyz
'x, y, z'
'-x, y+1/2, -z+1/2'
'-x, -y, -z'
'x, -y-1/2, z-1/2'

loop_
_atom_site_label
_atom_site_type_symbol
_atom_site_fract_x
_atom_site_fract_y
_atom_site_fract_z
_atom_site_U_iso_or_equiv
_atom_site_adp_type
_atom_site_occupancy
_atom_site_site_symmetry_order
_atom_site_calc_flag
_atom_site_refinement_flags_posn
_atom_site_refinement_flags_adp
S1 S 0.59302(3) 0.80202(4) 0.15705(3) 0.01669(11) Uani 1 1 d . .
S2 S 0.63289(3) 0.70097(4) -0.03512(3) 0.02066(12) Uani 1 1 d . .
S3 S 0.65725(3) 0.51407(4) 0.13202(3) 0.01834(11) Uani 1 1 d . .
O2 O 0.66378(10) 0.78198(12) 0.25850(8) 0.0234(3) Uani 1 1 d . .
O1 O 0.60928(11) 0.92001(11) 0.10312(9) 0.0269(3) Uani 1 1 d . .
O4 O 0.61012(11) 0.51015(12) 0.21811(10) 0.0302(3) Uani 1 1 d . .
O3 O 0.61256(11) 0.42646(12) 0.04850(10) 0.0325(3) Uani 1 1 d . .
C7 C 0.40629(15) 0.70077(16) 0.22100(13) 0.0227(3) Uani 1 1 d . .
H7 H 0.4639 0.6555 0.2704 0.027 Uiso 1 1 calc R U
C4 C 0.23592(16) 0.83727(19) 0.07303(14) 0.0340(4) Uani 1 1 d . .
H4 H 0.1781 0.8828 0.0239 0.041 Uiso 1 1 calc R U
C8 C 0.81416(14) 0.50046(15) 0.16849(12) 0.0198(3) Uani 1 1 d . .
C3 C 0.35661(15) 0.85006(17) 0.07526(12) 0.0256(4) Uani 1 1 d . .
H3 H 0.3809 0.9034 0.0283 0.031 Uiso 1 1 calc R U
N1 N 0.62997(11) 0.67375(13) 0.08626(9) 0.0168(3) Uani 1 1 d . .
C6 C 0.28562(16) 0.68980(18) 0.21697(15) 0.0309(4) Uani 1 1 d . .
H6 H 0.2612 0.6368 0.2640 0.037 Uiso 1 1 calc R U
C1 C 0.77358(15) 0.76969(17) -0.01429(12) 0.0243(4) Uani 1 1 d . .
C2 C 0.43999(14) 0.78068(15) 0.14991(11) 0.0183(3) Uani 1 1 d . .
C9 C 0.87671(17) 0.5492(2) 0.26183(14) 0.0349(4) Uani 1 1 d . .
H9 H 0.8376 0.5963 0.3026 0.042 Uiso 1 1 calc R U
N2 N 0.86720(15) 0.81582(18) -0.00229(12) 0.0364(4) Uani 1 1 d . .
C5 C 0.20072(16) 0.7577(2) 0.14295(16) 0.0356(4) Uani 1 1 d . .
H5 H 0.1194 0.7495 0.1403 0.043 Uiso 1 1 calc R U
C13 C 0.86988(18) 0.4331(2) 0.10513(17) 0.0399(5) Uani 1 1 d . .
H13 H 0.8266 0.4034 0.0415 0.048 Uiso 1 1 calc R U
C10 C 0.9989(2) 0.5261(2) 0.2930(2) 0.0577(7) Uani 1 1 d . .
H10 H 1.0430 0.5584 0.3555 0.069 Uiso 1 1 calc R U
C11 C 1.05547(18) 0.4566(2) 0.2334(3) 0.0645(8) Uani 1 1 d . .
H11 H 1.1376 0.4396 0.2564 0.077 Uiso 1 1 calc R U
C12 C 0.9929(2) 0.4111(2) 0.1397(3) 0.0640(8) Uani 1 1 d . .
H12 H 1.0332 0.3653 0.0991 0.077 Uiso 1 1 calc R U

loop_
_atom_site_aniso_label
_atom_site_aniso_U_11
_atom_site_aniso_U_22
_atom_site_aniso_U_33
_atom_site_aniso_U_23
_atom_site_aniso_U_13
_atom_site_aniso_U_12
S1 0.0214(2) 0.0151(2) 0.0143(2) -0.00123(13) 0.00605(15) -0.00236(14)
S2 0.0221(2) 0.0280(2) 0.0124(2) -0.00010(14) 0.00537(15) -0.00150(15)
S3 0.0164(2) 0.01484(19) 0.0231(2) 0.00186(14) 0.00380(15) -0.00011(14)
O2 0.0223(6) 0.0329(7) 0.0145(5) -0.0040(5) 0.0038(4) -0.0041(5)
O1 0.0388(7) 0.0165(6) 0.0291(6) 0.0016(5) 0.0154(5) -0.0030(5)
O4 0.0316(7) 0.0262(6) 0.0392(7) 0.0169(5) 0.0208(6) 0.0083(5)
O3 0.0290(6) 0.0191(6) 0.0401(7) -0.0070(5) -0.0074(5) -0.0002(5)
C7 0.0231(8) 0.0191(8) 0.0265(8) -0.0015(6) 0.0077(7) 0.0009(6)
C4 0.0285(9) 0.0344(10) 0.0316(10) -0.0099(8) -0.0055(8) 0.0125(8)
C8 0.0163(8) 0.0169(7) 0.0257(8) 0.0026(6) 0.0043(6) 0.0005(6)
C3 0.0323(9) 0.0229(8) 0.0195(8) -0.0043(7) 0.0032(7) 0.0057(7)
N1 0.0221(7) 0.0158(6) 0.0135(6) 0.0010(5) 0.0067(5) 0.0012(5)
C6 0.0269(9) 0.0251(9) 0.0444(11) -0.0036(8) 0.0159(8) -0.0027(7)
C1 0.0288(9) 0.0287(9) 0.0184(8) 0.0007(7) 0.0114(7) 0.0006(7)
C2 0.0200(8) 0.0163(7) 0.0187(8) -0.0054(6) 0.0052(6) 0.0013(6)
C9 0.0317(10) 0.0347(10) 0.0319(10) -0.0010(8) -0.0035(8) -0.0005(8)
N2 0.0332(9) 0.0456(10) 0.0337(9) -0.0010(7) 0.0148(7) -0.0082(7)
C5 0.0203(9) 0.0340(10) 0.0514(12) -0.0146(9) 0.0077(8) 0.0003(8)
C13 0.0329(10) 0.0365(11) 0.0538(12) -0.0126(9) 0.0174(9) 0.0030(8)
C10 0.0339(12) 0.0438(13) 0.0735(16) 0.0065(12) -0.0251(11) -0.0051(10)
C11 0.0173(10) 0.0304(11) 0.135(3) 0.0141(14) 0.0012(13) 0.0005(9)
C12 0.0365(12) 0.0430(13) 0.124(2) -0.0084(15) 0.0418(15) 0.0088(10)

loop_
_atom_type_symbol
_atom_type_description
_atom_type_scat_dispersion_real
_atom_type_scat_dispersion_imag
_atom_type_scat_source
C C 0.0033 0.0016 'International Tables Vol C Tables 4.2.6.8 and 6.1.1.4'
H H 0.0000 0.0000 'International Tables Vol C Tables 4.2.6.8 and 6.1.1.4'
N N 0.0061 0.0033 'International Tables Vol C Tables 4.2.6.8 and 6.1.1.4'
O O 0.0106 0.0060 'International Tables Vol C Tables 4.2.6.8 and 6.1.1.4'
S S 0.1246 0.1234 'International Tables Vol C Tables 4.2.6.8 and 6.1.1.4'

loop_
_geom_angle_atom_site_label_1
_geom_angle_atom_site_label_2
_geom_angle_atom_site_label_3
_geom_angle
O1 S1 O2 119.91(7)
O1 S1 N1 103.78(7)
O2 S1 N1 106.21(7)
O1 S1 C2 109.69(7)
O2 S1 C2 110.39(7)
N1 S1 C2 105.68(7)
N1 S2 C1 99.27(7)
O4 S3 O3 120.76(8)
O4 S3 N1 104.79(6)
O3 S3 N1 106.59(7)
O4 S3 C8 110.57(8)
O3 S3 C8 108.15(8)
N1 S3 C8 104.72(7)
C6 C7 C2 118.67(16)
C5 C4 C3 120.66(16)
C9 C8 C13 122.40(17)
C9 C8 S3 119.19(13)
C13 C8 S3 118.27(14)
C4 C3 C2 117.82(16)
S2 N1 S3 117.37(7)
S2 N1 S1 120.17(8)
S3 N1 S1 122.37(7)
C7 C6 C5 120.10(17)
N2 C1 S2 178.73(15)
C7 C2 C3 122.28(15)
C7 C2 S1 119.43(12)
C3 C2 S1 118.22(13)
C10 C9 C8 118.1(2)
C4 C5 C6 120.47(16)
C8 C13 C12 117.6(2)
C11 C10 C9 120.7(2)
C10 C11 C12 120.7(2)
C11 C12 C13 120.4(2)

loop_
_geom_bond_atom_site_label_1
_geom_bond_atom_site_label_2
_geom_bond_distance
S1 O1 1.4259(12)
S1 O2 1.4261(12)
S1 N1 1.7218(13)
S1 C2 1.7508(16)
S2 N1 1.6881(12)
S2 C1 1.7120(18)
S3 O4 1.4173(13)
S3 O3 1.4220(12)
S3 N1 1.7093(13)
S3 C8 1.7485(16)
C7 C6 1.379(2)
C7 C2 1.387(2)
C4 C5 1.381(3)
C4 C3 1.387(3)
C8 C9 1.378(2)
C8 C13 1.378(3)
C3 C2 1.389(2)
C6 C5 1.385(3)
C1 N2 1.143(2)
C9 C10 1.378(3)
C13 C12 1.388(3)
C10 C11 1.357(4)
C11 C12 1.371(4)
